data_7154031
loop_
_publ_author_name
'Marquise, Nada'
'Dorcet, Vincent'
'Chevallier, Floris'
'Mongin, Florence'

_publ_section_title
;
 Synthesis of substituted azafluorenones from dihalogeno diaryl ketones by
 palladium-catalyzed auto-tandem processes.
;
_journal_issue 41
_journal_name_full 'Organic &amp; biomolecular chemistry'
_journal_page_first 8138
_journal_page_last 8141
_journal_paper_doi 10.1039/c4ob01629g
_journal_volume 12
_journal_year 2014
_chemical_compound_source 'synthesis as described'
_chemical_formula_moiety 'C18 H11 N1 O1'
_chemical_formula_sum 'C18 H11 N O'
_chemical_formula_weight 257.28
_chemical_name_systematic
;
 ?
;
_space_group_IT_number 2
_symmetry_cell_setting triclinic
_symmetry_Int_Tables_number 2
_symmetry_space_group_name_Hall '-P 1'
_symmetry_space_group_name_H-M 'P -1'
_atom_sites_solution_hydrogens geom
_atom_sites_solution_primary direct
_atom_sites_solution_secondary difmap
_audit_conform_dict_location ftp://ftp.iucr.org/pub/cif_core.dic
_audit_conform_dict_name cif_core.dic
_audit_conform_dict_version 2.4
_audit_creation_date 2014-07-17T16:40:40-00:00
_audit_creation_method 'WinGX routine CIF_UPDATE'
_cell_angle_alpha 94.364(4)
_cell_angle_beta 105.608(4)
_cell_angle_gamma 90.128(4)
_cell_formula_units_Z 8
_cell_length_a 9.6136(9)
_cell_length_b 15.2925(12)
_cell_length_c 17.8493(15)
_cell_measurement_reflns_used 2683
_cell_measurement_temperature 150(2)
_cell_measurement_theta_max 24.57
_cell_measurement_theta_min 2.63
_cell_measurement_wavelength 0.71073
_cell_volume 2519.3(4)
_computing_cell_refinement 'Bruker APEX2 (Bruker, 2006)'
_computing_data_collection 'Bruker APEX2 (Bruker, 2006)'
_computing_data_reduction 'Bruker APEX2 (Bruker, 2006)'
_computing_molecular_graphics 'Ortep-3 for Windows (Farrugia, 1997)'
_computing_publication_material
;
           WinGX publication routines (Farrugia, 2012),
           CRYSCAL (T. Roisnel, local program)
;
_computing_structure_refinement 'SHELXL-97 (Sheldrick, 1997)'
_computing_structure_solution 'SIR97 (Altomare et al., 1999)'
_diffrn_ambient_temperature 150(2)
_diffrn_detector 'CCD plate'
_diffrn_measured_fraction_theta_full 0.995
_diffrn_measured_fraction_theta_max 0.978
_diffrn_measurement_device_type 'APEXII, Bruker-AXS'
_diffrn_measurement_method 'CCD rotation images, thin slices'
_diffrn_radiation_monochromator graphite
_diffrn_radiation_probe x-ray
_diffrn_radiation_type MoK\a
_diffrn_radiation_wavelength 0.71073
_diffrn_reflns_av_R_equivalents 0.0631
_diffrn_reflns_av_unetI/netI 0.0966
_diffrn_reflns_limit_h_max 12
_diffrn_reflns_limit_h_min -10
_diffrn_reflns_limit_k_max 19
_diffrn_reflns_limit_k_min -19
_diffrn_reflns_limit_l_max 23
_diffrn_reflns_limit_l_min -23
_diffrn_reflns_number 37071
_diffrn_reflns_theta_full 25
_diffrn_reflns_theta_max 27.49
_diffrn_reflns_theta_min 3.01
_exptl_absorpt_coefficient_mu 0.084
_exptl_absorpt_correction_T_max 0.994
_exptl_absorpt_correction_T_min 0.867
_exptl_absorpt_correction_type multi-scan
_exptl_absorpt_process_details
;
  [Sheldrick, G.M. (2002). SADABS Bruker AXS Inc., Madison, Wisconsin, USA]
;
_exptl_crystal_colour yellow
_exptl_crystal_density_diffrn 1.357
_exptl_crystal_density_method 'not measured'
_exptl_crystal_description prism
_exptl_crystal_F_000 1072
_exptl_crystal_size_max 0.6
_exptl_crystal_size_mid 0.1
_exptl_crystal_size_min 0.07
_refine_diff_density_max 0.547
_refine_diff_density_min -0.46
_refine_diff_density_rms 0.086
_refine_ls_extinction_coef 0.0032(6)
_refine_ls_extinction_expression Fc^*^=kFc[1+0.001xFc^2^\l^3^/sin(2\q)]^-1/4^
_refine_ls_extinction_method SHELXL
_refine_ls_goodness_of_fit_ref 1.077
_refine_ls_hydrogen_treatment constr
_refine_ls_matrix_type full
_refine_ls_number_parameters 722
_refine_ls_number_reflns 11317
_refine_ls_number_restraints 0
_refine_ls_restrained_S_all 1.077
_refine_ls_R_factor_all 0.1755
_refine_ls_R_factor_gt 0.1065
_refine_ls_shift/su_max 0
_refine_ls_shift/su_mean 0
_refine_ls_structure_factor_coef Fsqd
_refine_ls_weighting_details 'calc w=1/[\s^2^(Fo^2^)+(0.0714P)^2^+11.5905P] where P=(Fo^2^+2Fc^2^)/3'
_refine_ls_weighting_scheme calc
_refine_ls_wR_factor_gt 0.2702
_refine_ls_wR_factor_ref 0.2987
_reflns_number_gt 6270
_reflns_number_total 11317
_reflns_threshold_expression >2sigma(I)
_cod_data_source_file c4ob01629g2.cif
_cod_data_source_block NM243
_cod_depositor_comments 'Adding full bibliography for 7154031--7154034.cif.'
_cod_database_code 7154031

loop_
_symmetry_equiv_pos_as_xyz
'x, y, z'
'-x, -y, -z'

loop_
_atom_site_label
_atom_site_type_symbol
_atom_site_fract_x
_atom_site_fract_y
_atom_site_fract_z
_atom_site_U_iso_or_equiv
_atom_site_adp_type
_atom_site_occupancy
_atom_site_symmetry_multiplicity
_atom_site_calc_flag
_atom_site_refinement_flags
N1 N 0.7555(5) 0.2777(3) 0.1693(3) 0.0320(10) Uani 1 1 d .
C2 C 0.8674(6) 0.2537(4) 0.2283(3) 0.0360(13) Uani 1 1 d .
H2 H 0.9421 0.296 0.2515 0.043 Uiso 1 1 calc R
C3 C 0.8792(6) 0.1715(4) 0.2565(3) 0.0395(14) Uani 1 1 d .
H3 H 0.959 0.1598 0.2989 0.047 Uiso 1 1 calc R
C4 C 0.7762(6) 0.1059(4) 0.2239(3) 0.0353(13) Uani 1 1 d .
H4 H 0.7836 0.049 0.2423 0.042 Uiso 1 1 calc R
C5 C 0.6617(5) 0.1280(3) 0.1629(3) 0.0300(12) Uani 1 1 d .
C6 C 0.5309(6) 0.0769(3) 0.1137(3) 0.0289(11) Uani 1 1 d .
O7 O 0.5000(4) 0.0009(2) 0.1189(2) 0.0433(10) Uani 1 1 d .
C8 C 0.4498(6) 0.1392(3) 0.0591(3) 0.0291(11) Uani 1 1 d .
C9 C 0.3202(6) 0.1280(3) 0.0019(3) 0.0314(12) Uani 1 1 d .
H9 H 0.2702 0.0729 -0.0082 0.038 Uiso 1 1 calc R
C10 C 0.2636(6) 0.1987(3) -0.0409(3) 0.0289(11) Uani 1 1 d .
H10 H 0.1759 0.1907 -0.0812 0.035 Uiso 1 1 calc R
C11 C 0.3336(5) 0.2808(3) -0.0253(3) 0.0245(10) Uani 1 1 d .
C12 C 0.4652(5) 0.2924(3) 0.0334(3) 0.0260(11) Uani 1 1 d .
H12 H 0.5143 0.3478 0.0445 0.031 Uiso 1 1 calc R
C13 C 0.5220(5) 0.2210(3) 0.0749(3) 0.0267(11) Uani 1 1 d .
C14 C 0.6561(5) 0.2136(3) 0.1388(3) 0.0252(10) Uani 1 1 d .
C15 C 0.2732(5) 0.3553(3) -0.0724(3) 0.0236(10) Uani 1 1 d .
C16 C 0.1899(5) 0.3395(3) -0.1500(3) 0.0282(11) Uani 1 1 d .
H16 H 0.1697 0.2808 -0.172 0.034 Uiso 1 1 calc R
C17 C 0.1365(6) 0.4085(4) -0.1952(3) 0.0323(12) Uani 1 1 d .
H17 H 0.0807 0.3971 -0.2478 0.039 Uiso 1 1 calc R
C18 C 0.1654(5) 0.4939(3) -0.1629(3) 0.0275(11) Uani 1 1 d .
H18 H 0.1306 0.5411 -0.1939 0.033 Uiso 1 1 calc R
C19 C 0.2436(6) 0.5111(3) -0.0866(3) 0.0306(12) Uani 1 1 d .
H19 H 0.2605 0.57 -0.0647 0.037 Uiso 1 1 calc R
C20 C 0.2981(5) 0.4423(3) -0.0413(3) 0.0296(11) Uani 1 1 d .
H20 H 0.3528 0.4547 0.0114 0.035 Uiso 1 1 calc R
N21 N 1.2263(5) 0.2661(3) 0.1629(3) 0.0320(10) Uani 1 1 d .
C22 C 1.3307(6) 0.2403(4) 0.2226(3) 0.0360(13) Uani 1 1 d .
H22 H 1.4033 0.2826 0.249 0.043 Uiso 1 1 calc R
C23 C 1.3425(6) 0.1575(4) 0.2492(3) 0.0368(13) Uani 1 1 d .
H23 H 1.4197 0.1446 0.2925 0.044 Uiso 1 1 calc R
C24 C 1.2390(6) 0.0930(4) 0.2116(3) 0.0333(12) Uani 1 1 d .
H24 H 1.2431 0.0352 0.2282 0.04 Uiso 1 1 calc R
C25 C 1.1298(5) 0.1171(3) 0.1488(3) 0.0276(11) Uani 1 1 d .
C26 C 1.0014(6) 0.0678(3) 0.0960(3) 0.0334(12) Uani 1 1 d .
O27 O 0.9674(4) -0.0088(2) 0.0990(2) 0.0427(10) Uani 1 1 d .
C28 C 0.9244(5) 0.1331(3) 0.0422(3) 0.0263(11) Uani 1 1 d .
C29 C 0.7991(5) 0.1241(3) -0.0183(3) 0.0291(11) Uani 1 1 d .
H29 H 0.7471 0.0696 -0.0314 0.035 Uiso 1 1 calc R
C30 C 0.7517(6) 0.1964(3) -0.0591(3) 0.0308(12) Uani 1 1 d .
H30 H 0.6653 0.1912 -0.1005 0.037 Uiso 1 1 calc R
C31 C 0.8267(5) 0.2771(3) -0.0415(3) 0.0253(10) Uani 1 1 d .
C32 C 0.9545(5) 0.2851(3) 0.0199(3) 0.0266(11) Uani 1 1 d .
H32 H 1.0074 0.3392 0.033 0.032 Uiso 1 1 calc R
C33 C 1.0010(5) 0.2138(3) 0.0603(3) 0.0245(10) Uani 1 1 d .
C34 C 1.1296(5) 0.2036(3) 0.1277(3) 0.0279(11) Uani 1 1 d .
C35 C 0.7711(5) 0.3546(3) -0.0855(3) 0.0257(11) Uani 1 1 d .
C36 C 0.8642(6) 0.4202(3) -0.0958(3) 0.0292(11) Uani 1 1 d .
H36 H 0.9656 0.4148 -0.076 0.035 Uiso 1 1 calc R
C37 C 0.8098(6) 0.4932(3) -0.1348(3) 0.0323(12) Uani 1 1 d .
H37 H 0.8747 0.5371 -0.1413 0.039 Uiso 1 1 calc R
C38 C 0.6638(6) 0.5029(4) -0.1640(3) 0.0334(12) Uani 1 1 d .
H38 H 0.6278 0.5534 -0.1902 0.04 Uiso 1 1 calc R
C39 C 0.5678(6) 0.4373(4) -0.1548(3) 0.0344(12) Uani 1 1 d .
H39 H 0.4665 0.443 -0.1752 0.041 Uiso 1 1 calc R
C40 C 0.6222(6) 0.3640(4) -0.1157(3) 0.0313(12) Uani 1 1 d .
H40 H 0.5574 0.3198 -0.1096 0.038 Uiso 1 1 calc R
N41 N -0.0847(5) 0.2718(3) 0.6692(2) 0.0319(10) Uani 1 1 d .
C42 C -0.1329(6) 0.2482(4) 0.7300(3) 0.0375(13) Uani 1 1 d .
H42 H -0.1826 0.2905 0.7542 0.045 Uiso 1 1 calc R
C43 C -0.1137(6) 0.1660(4) 0.7587(3) 0.0390(14) Uani 1 1 d .
H43 H -0.1481 0.1538 0.8021 0.047 Uiso 1 1 calc R
C44 C -0.0443(6) 0.1014(4) 0.7241(3) 0.0359(13) Uani 1 1 d .
H44 H -0.0307 0.0444 0.7424 0.043 Uiso 1 1 calc R
C45 C 0.0036(5) 0.1242(3) 0.6620(3) 0.0311(12) Uani 1 1 d .
C46 C 0.0830(5) 0.0739(3) 0.6109(3) 0.0303(12) Uani 1 1 d .
O47 O 0.1190(4) -0.0018(3) 0.6156(2) 0.0440(10) Uani 1 1 d .
C48 C 0.1050(5) 0.1362(3) 0.5548(3) 0.0278(11) Uani 1 1 d .
C49 C 0.1737(6) 0.1259(3) 0.4971(3) 0.0326(12) Uani 1 1 d .
H49 H 0.2156 0.0715 0.4871 0.039 Uiso 1 1 calc R
C50 C 0.1817(6) 0.1965(3) 0.4528(3) 0.0300(11) Uani 1 1 d .
H50 H 0.2279 0.1889 0.412 0.036 Uiso 1 1 calc R
C51 C 0.1239(5) 0.2774(3) 0.4670(3) 0.0273(11) Uani 1 1 d .
C52 C 0.0547(5) 0.2874(3) 0.5280(3) 0.0265(11) Uani 1 1 d .
H52 H 0.0147 0.342 0.5392 0.032 Uiso 1 1 calc R
C53 C 0.0459(5) 0.2171(3) 0.5708(3) 0.0265(11) Uani 1 1 d .
C54 C -0.0182(5) 0.2091(3) 0.6374(3) 0.0249(10) Uani 1 1 d .
C55 C 0.1385(5) 0.3524(3) 0.4212(3) 0.0262(11) Uani 1 1 d .
C56 C 0.0351(5) 0.4192(3) 0.4096(3) 0.0300(11) Uani 1 1 d .
H56 H -0.0459 0.4154 0.4302 0.036 Uiso 1 1 calc R
C57 C 0.0514(6) 0.4904(3) 0.3683(3) 0.0335(12) Uani 1 1 d .
H57 H -0.0184 0.5351 0.3612 0.04 Uiso 1 1 calc R
C58 C 0.1695(6) 0.4968(3) 0.3372(3) 0.0313(12) Uani 1 1 d .
H58 H 0.1802 0.546 0.3097 0.038 Uiso 1 1 calc R
C59 C 0.2702(6) 0.4320(4) 0.3463(3) 0.0366(13) Uani 1 1 d .
H59 H 0.3502 0.4357 0.3249 0.044 Uiso 1 1 calc R
C60 C 0.2530(6) 0.3604(3) 0.3876(3) 0.0320(12) Uani 1 1 d .
H60 H 0.3221 0.3153 0.393 0.038 Uiso 1 1 calc R
N61 N 0.4322(5) 0.2639(3) 0.6624(3) 0.0337(10) Uani 1 1 d .
C62 C 0.3835(6) 0.2363(4) 0.7213(3) 0.0366(13) Uani 1 1 d .
H62 H 0.3347 0.2777 0.7469 0.044 Uiso 1 1 calc R
C63 C 0.3990(6) 0.1526(4) 0.7476(3) 0.0388(13) Uani 1 1 d .
H63 H 0.3639 0.1387 0.7903 0.047 Uiso 1 1 calc R
C64 C 0.4661(6) 0.0898(4) 0.7104(3) 0.0355(13) Uani 1 1 d .
H64 H 0.4768 0.0316 0.7261 0.043 Uiso 1 1 calc R
C65 C 0.5170(5) 0.1146(3) 0.6500(3) 0.0299(11) Uani 1 1 d .
C66 C 0.5957(6) 0.0667(4) 0.5986(3) 0.0345(12) Uani 1 1 d .
O67 O 0.6328(5) -0.0093(2) 0.6018(3) 0.0441(10) Uani 1 1 d .
C68 C 0.6207(5) 0.1325(3) 0.5452(3) 0.0307(12) Uani 1 1 d .
C69 C 0.6882(5) 0.1243(3) 0.4855(3) 0.0301(11) Uani 1 1 d .
H69 H 0.7261 0.0697 0.4722 0.036 Uiso 1 1 calc R
C70 C 0.6995(5) 0.1972(3) 0.4456(3) 0.0304(12) Uani 1 1 d .
H70 H 0.7458 0.1924 0.4048 0.036 Uiso 1 1 calc R
C71 C 0.6430(5) 0.2788(3) 0.4649(3) 0.0261(11) Uani 1 1 d .
C72 C 0.5737(5) 0.2859(3) 0.5243(3) 0.0269(11) Uani 1 1 d .
H72 H 0.5342 0.34 0.5375 0.032 Uiso 1 1 calc R
C73 C 0.5633(5) 0.2124(3) 0.5640(3) 0.0267(11) Uani 1 1 d .
C74 C 0.4976(5) 0.2014(4) 0.6284(3) 0.0303(11) Uani 1 1 d .
C75 C 0.6533(5) 0.3566(3) 0.4209(3) 0.0238(10) Uani 1 1 d .
C76 C 0.6571(5) 0.4420(3) 0.4568(3) 0.0303(11) Uani 1 1 d .
H76 H 0.6553 0.4504 0.5099 0.036 Uiso 1 1 calc R
C77 C 0.6633(6) 0.5145(3) 0.4146(3) 0.0342(12) Uani 1 1 d .
H77 H 0.6659 0.5722 0.439 0.041 Uiso 1 1 calc R
C78 C 0.6658(6) 0.5026(4) 0.3370(3) 0.0324(12) Uani 1 1 d .
H78 H 0.6695 0.5518 0.308 0.039 Uiso 1 1 calc R
C79 C 0.6629(6) 0.4178(3) 0.3020(3) 0.0329(12) Uani 1 1 d .
H79 H 0.6644 0.4094 0.249 0.04 Uiso 1 1 calc R
C80 C 0.6577(5) 0.3458(3) 0.3434(3) 0.0298(11) Uani 1 1 d .
H80 H 0.6572 0.2884 0.3188 0.036 Uiso 1 1 calc R

loop_
_atom_site_aniso_label
_atom_site_aniso_U_11
_atom_site_aniso_U_22
_atom_site_aniso_U_33
_atom_site_aniso_U_23
_atom_site_aniso_U_13
_atom_site_aniso_U_12
N1 0.029(2) 0.036(3) 0.029(2) 0.004(2) 0.0053(19) 0.0041(19)
C2 0.030(3) 0.048(3) 0.025(3) -0.001(2) 0.000(2) 0.005(2)
C3 0.032(3) 0.058(4) 0.024(3) 0.011(3) -0.001(2) 0.014(3)
C4 0.045(3) 0.039(3) 0.026(3) 0.015(2) 0.011(2) 0.017(3)
C5 0.029(3) 0.038(3) 0.026(3) 0.011(2) 0.009(2) 0.004(2)
C6 0.034(3) 0.029(3) 0.025(3) 0.007(2) 0.008(2) 0.004(2)
O7 0.048(2) 0.030(2) 0.053(3) 0.0166(19) 0.011(2) -0.0013(17)
C8 0.032(3) 0.026(3) 0.030(3) 0.005(2) 0.009(2) 0.001(2)
C9 0.035(3) 0.027(3) 0.032(3) 0.008(2) 0.006(2) -0.003(2)
C10 0.034(3) 0.026(3) 0.026(3) 0.005(2) 0.006(2) -0.001(2)
C11 0.026(3) 0.026(3) 0.023(2) 0.005(2) 0.007(2) 0.0021(19)
C12 0.029(3) 0.025(3) 0.026(3) 0.006(2) 0.009(2) -0.001(2)
C13 0.023(3) 0.036(3) 0.021(2) 0.008(2) 0.004(2) 0.000(2)
C14 0.030(3) 0.027(3) 0.020(2) 0.004(2) 0.008(2) 0.005(2)
C15 0.027(3) 0.025(2) 0.020(2) 0.003(2) 0.007(2) 0.0003(19)
C16 0.028(3) 0.027(3) 0.029(3) 0.002(2) 0.007(2) 0.001(2)
C17 0.030(3) 0.040(3) 0.027(3) 0.009(2) 0.007(2) 0.002(2)
C18 0.028(3) 0.027(3) 0.031(3) 0.008(2) 0.011(2) 0.000(2)
C19 0.037(3) 0.028(3) 0.031(3) 0.002(2) 0.016(2) 0.000(2)
C20 0.031(3) 0.032(3) 0.027(3) 0.005(2) 0.010(2) 0.003(2)
N21 0.033(2) 0.030(2) 0.028(2) 0.0021(19) 0.0009(19) -0.0067(18)
C22 0.033(3) 0.036(3) 0.034(3) -0.001(2) 0.001(2) -0.005(2)
C23 0.037(3) 0.034(3) 0.037(3) 0.001(2) 0.006(2) 0.000(2)
C24 0.029(3) 0.032(3) 0.041(3) 0.009(2) 0.011(2) 0.000(2)
C25 0.030(3) 0.024(3) 0.030(3) 0.004(2) 0.010(2) 0.000(2)
C26 0.036(3) 0.029(3) 0.038(3) 0.006(2) 0.014(2) -0.001(2)
O27 0.046(2) 0.026(2) 0.052(3) 0.0115(18) 0.0046(19) -0.0060(17)
C28 0.030(3) 0.025(3) 0.024(3) 0.003(2) 0.009(2) 0.000(2)
C29 0.033(3) 0.024(3) 0.029(3) -0.003(2) 0.008(2) -0.008(2)
C30 0.031(3) 0.034(3) 0.025(3) -0.001(2) 0.003(2) -0.004(2)
C31 0.032(3) 0.025(3) 0.022(2) 0.001(2) 0.012(2) 0.000(2)
C32 0.027(3) 0.026(3) 0.026(3) -0.002(2) 0.008(2) 0.000(2)
C33 0.025(3) 0.022(2) 0.029(3) 0.002(2) 0.012(2) 0.0002(19)
C34 0.027(3) 0.030(3) 0.029(3) 0.002(2) 0.012(2) 0.000(2)
C35 0.030(3) 0.029(3) 0.021(2) 0.000(2) 0.012(2) -0.001(2)
C36 0.036(3) 0.034(3) 0.021(2) 0.002(2) 0.012(2) 0.003(2)
C37 0.038(3) 0.030(3) 0.034(3) 0.008(2) 0.018(2) 0.001(2)
C38 0.040(3) 0.036(3) 0.027(3) 0.012(2) 0.010(2) 0.004(2)
C39 0.036(3) 0.044(3) 0.024(3) 0.003(2) 0.007(2) 0.006(2)
C40 0.032(3) 0.036(3) 0.028(3) 0.004(2) 0.012(2) -0.001(2)
N41 0.037(3) 0.035(2) 0.022(2) -0.0017(19) 0.0071(19) -0.0044(19)
C42 0.041(3) 0.046(3) 0.027(3) -0.003(3) 0.014(2) -0.009(3)
C43 0.040(3) 0.054(4) 0.024(3) 0.007(3) 0.008(2) -0.011(3)
C44 0.041(3) 0.038(3) 0.027(3) 0.006(2) 0.007(2) -0.006(2)
C45 0.028(3) 0.032(3) 0.033(3) 0.006(2) 0.006(2) 0.000(2)
C46 0.029(3) 0.025(3) 0.038(3) 0.010(2) 0.008(2) -0.002(2)
O47 0.050(3) 0.032(2) 0.053(3) 0.0173(19) 0.014(2) 0.0057(18)
C48 0.029(3) 0.026(3) 0.026(3) -0.001(2) 0.007(2) -0.003(2)
C49 0.037(3) 0.022(3) 0.039(3) 0.004(2) 0.010(2) 0.003(2)
C50 0.033(3) 0.029(3) 0.029(3) 0.005(2) 0.010(2) 0.008(2)
C51 0.028(3) 0.025(3) 0.026(3) 0.004(2) 0.002(2) -0.001(2)
C52 0.028(3) 0.025(3) 0.025(3) 0.001(2) 0.004(2) 0.002(2)
C53 0.023(2) 0.028(3) 0.026(3) -0.002(2) 0.002(2) -0.001(2)
C54 0.026(3) 0.026(3) 0.021(2) 0.005(2) 0.003(2) 0.000(2)
C55 0.023(2) 0.033(3) 0.019(2) 0.004(2) 0.0003(19) 0.001(2)
C56 0.026(3) 0.035(3) 0.026(3) 0.003(2) 0.002(2) 0.000(2)
C57 0.033(3) 0.030(3) 0.033(3) 0.003(2) 0.001(2) 0.004(2)
C58 0.037(3) 0.031(3) 0.024(3) 0.009(2) 0.005(2) 0.004(2)
C59 0.033(3) 0.045(3) 0.031(3) 0.009(3) 0.007(2) -0.001(2)
C60 0.030(3) 0.033(3) 0.032(3) 0.006(2) 0.005(2) 0.005(2)
N61 0.033(2) 0.035(2) 0.037(3) 0.002(2) 0.016(2) -0.0022(19)
C62 0.038(3) 0.042(3) 0.034(3) 0.002(3) 0.016(2) 0.002(2)
C63 0.045(3) 0.041(3) 0.034(3) 0.004(3) 0.017(3) -0.009(3)
C64 0.036(3) 0.036(3) 0.039(3) 0.013(3) 0.015(2) 0.003(2)
C65 0.028(3) 0.034(3) 0.028(3) 0.010(2) 0.004(2) 0.000(2)
C66 0.035(3) 0.032(3) 0.035(3) 0.008(2) 0.006(2) 0.002(2)
O67 0.054(3) 0.028(2) 0.057(3) 0.0119(19) 0.025(2) 0.0109(18)
C68 0.026(3) 0.028(3) 0.040(3) 0.016(2) 0.009(2) 0.003(2)
C69 0.030(3) 0.027(3) 0.034(3) 0.002(2) 0.010(2) 0.006(2)
C70 0.030(3) 0.028(3) 0.038(3) 0.002(2) 0.018(2) 0.001(2)
C71 0.023(2) 0.026(3) 0.031(3) 0.007(2) 0.009(2) 0.0015(19)
C72 0.027(3) 0.025(3) 0.030(3) 0.007(2) 0.007(2) 0.002(2)
C73 0.025(3) 0.029(3) 0.026(3) 0.003(2) 0.006(2) 0.002(2)
C74 0.026(3) 0.038(3) 0.027(3) 0.003(2) 0.008(2) 0.000(2)
C75 0.022(2) 0.024(2) 0.025(3) 0.003(2) 0.006(2) -0.0023(19)
C76 0.028(3) 0.031(3) 0.030(3) 0.002(2) 0.006(2) -0.003(2)
C77 0.027(3) 0.029(3) 0.042(3) 0.003(2) 0.002(2) -0.001(2)
C78 0.030(3) 0.035(3) 0.031(3) 0.008(2) 0.006(2) -0.005(2)
C79 0.030(3) 0.037(3) 0.029(3) 0.000(2) 0.005(2) -0.006(2)
C80 0.023(3) 0.033(3) 0.028(3) -0.005(2) 0.001(2) -0.001(2)

loop_
_atom_type_symbol
_atom_type_description
_atom_type_scat_dispersion_real
_atom_type_scat_dispersion_imag
_atom_type_scat_source
C C 0.0033 0.0016 'International Tables Vol C Tables 4.2.6.8 and 6.1.1.4'
H H 0 0 'International Tables Vol C Tables 4.2.6.8 and 6.1.1.4'
N N 0.0061 0.0033 'International Tables Vol C Tables 4.2.6.8 and 6.1.1.4'
O O 0.0106 0.006 'International Tables Vol C Tables 4.2.6.8 and 6.1.1.4'

loop_
_geom_angle_atom_site_label_1
_geom_angle_atom_site_label_2
_geom_angle_atom_site_label_3
_geom_angle
C14 N1 C2 114.1(5)
N1 C2 C3 124.0(5)
N1 C2 H2 118
C3 C2 H2 118
C2 C3 C4 121.0(5)
C2 C3 H3 119.5
C4 C3 H3 119.5
C3 C4 C5 116.4(5)
C3 C4 H4 121.8
C5 C4 H4 121.8
C4 C5 C14 119.1(5)
C4 C5 C6 132.4(5)
C14 C5 C6 108.5(4)
O7 C6 C8 128.3(5)
O7 C6 C5 126.4(5)
C8 C6 C5 105.2(4)
C9 C8 C13 120.3(5)
C9 C8 C6 130.3(5)
C13 C8 C6 109.3(4)
C8 C9 C10 119.3(5)
C8 C9 H9 120.4
C10 C9 H9 120.4
C9 C10 C11 121.1(5)
C9 C10 H10 119.5
C11 C10 H10 119.5
C10 C11 C12 119.7(4)
C10 C11 C15 120.5(4)
C12 C11 C15 119.8(4)
C13 C12 C11 118.8(4)
C13 C12 H12 120.6
C11 C12 H12 120.6
C12 C13 C8 120.9(4)
C12 C13 C14 130.8(5)
C8 C13 C14 108.3(4)
N1 C14 C5 125.3(5)
N1 C14 C13 126.1(4)
C5 C14 C13 108.6(4)
C20 C15 C16 118.0(4)
C20 C15 C11 121.4(4)
C16 C15 C11 120.5(4)
C17 C16 C15 121.1(5)
C17 C16 H16 119.5
C15 C16 H16 119.5
C18 C17 C16 119.3(5)
C18 C17 H17 120.3
C16 C17 H17 120.3
C19 C18 C17 120.8(5)
C19 C18 H18 119.6
C17 C18 H18 119.6
C18 C19 C20 120.0(5)
C18 C19 H19 120
C20 C19 H19 120
C19 C20 C15 120.7(5)
C19 C20 H20 119.6
C15 C20 H20 119.6
C34 N21 C22 114.2(4)
N21 C22 C23 125.7(5)
N21 C22 H22 117.1
C23 C22 H22 117.1
C22 C23 C24 119.0(5)
C22 C23 H23 120.5
C24 C23 H23 120.5
C25 C24 C23 116.9(5)
C25 C24 H24 121.5
C23 C24 H24 121.5
C24 C25 C34 118.6(5)
C24 C25 C26 132.3(5)
C34 C25 C26 109.1(4)
O27 C26 C28 128.7(5)
O27 C26 C25 126.3(5)
C28 C26 C25 105.0(4)
C29 C28 C33 120.2(4)
C29 C28 C26 130.4(5)
C33 C28 C26 109.4(4)
C30 C29 C28 118.1(4)
C30 C29 H29 121
C28 C29 H29 121
C29 C30 C31 122.2(5)
C29 C30 H30 118.9
C31 C30 H30 118.9
C30 C31 C32 119.1(5)
C30 C31 C35 120.9(4)
C32 C31 C35 120.0(4)
C33 C32 C31 118.8(5)
C33 C32 H32 120.6
C31 C32 H32 120.6
C32 C33 C28 121.7(5)
C32 C33 C34 130.4(4)
C28 C33 C34 108.0(4)
N21 C34 C25 125.5(5)
N21 C34 C33 126.0(5)
C25 C34 C33 108.5(4)
C36 C35 C40 118.5(5)
C36 C35 C31 121.6(4)
C40 C35 C31 119.9(4)
C37 C36 C35 120.6(5)
C37 C36 H36 119.7
C35 C36 H36 119.7
C38 C37 C36 121.0(5)
C38 C37 H37 119.5
C36 C37 H37 119.5
C37 C38 C39 119.4(5)
C37 C38 H38 120.3
C39 C38 H38 120.3
C40 C39 C38 119.7(5)
C40 C39 H39 120.2
C38 C39 H39 120.2
C39 C40 C35 120.8(5)
C39 C40 H40 119.6
C35 C40 H40 119.6
C54 N41 C42 114.9(5)
N41 C42 C43 123.8(5)
N41 C42 H42 118.1
C43 C42 H42 118.1
C42 C43 C44 120.2(5)
C42 C43 H43 119.9
C44 C43 H43 119.9
C45 C44 C43 116.6(5)
C45 C44 H44 121.7
C43 C44 H44 121.7
C44 C45 C54 119.6(5)
C44 C45 C46 132.2(5)
C54 C45 C46 108.2(4)
O47 C46 C48 128.4(5)
O47 C46 C45 126.0(5)
C48 C46 C45 105.6(4)
C49 C48 C53 120.5(5)
C49 C48 C46 130.5(5)
C53 C48 C46 108.9(4)
C48 C49 C50 119.1(5)
C48 C49 H49 120.4
C50 C49 H49 120.4
C51 C50 C49 121.7(5)
C51 C50 H50 119.1
C49 C50 H50 119.1
C50 C51 C52 118.4(4)
C50 C51 C55 120.8(5)
C52 C51 C55 120.8(4)
C53 C52 C51 119.5(5)
C53 C52 H52 120.3
C51 C52 H52 120.3
C52 C53 C48 120.7(5)
C52 C53 C54 130.9(5)
C48 C53 C54 108.4(4)
N41 C54 C45 125.0(5)
N41 C54 C53 126.2(4)
C45 C54 C53 108.8(4)
C60 C55 C56 117.0(5)
C60 C55 C51 122.2(5)
C56 C55 C51 120.7(5)
C57 C56 C55 120.5(5)
C57 C56 H56 119.8
C55 C56 H56 119.8
C56 C57 C58 120.5(5)
C56 C57 H57 119.7
C58 C57 H57 119.7
C59 C58 C57 120.2(5)
C59 C58 H58 119.9
C57 C58 H58 119.9
C58 C59 C60 119.0(5)
C58 C59 H59 120.5
C60 C59 H59 120.5
C55 C60 C59 122.7(5)
C55 C60 H60 118.6
C59 C60 H60 118.6
C74 N61 C62 113.6(5)
N61 C62 C63 125.6(5)
N61 C62 H62 117.2
C63 C62 H62 117.2
C64 C63 C62 118.9(5)
C64 C63 H63 120.6
C62 C63 H63 120.6
C65 C64 C63 117.6(5)
C65 C64 H64 121.2
C63 C64 H64 121.2
C64 C65 C74 119.2(5)
C64 C65 C66 132.6(5)
C74 C65 C66 108.2(4)
O67 C66 C65 126.1(5)
O67 C66 C68 128.6(5)
C65 C66 C68 105.3(4)
C69 C68 C73 120.5(5)
C69 C68 C66 130.6(5)
C73 C68 C66 108.9(5)
C70 C69 C68 118.7(5)
C70 C69 H69 120.6
C68 C69 H69 120.6
C69 C70 C71 121.1(5)
C69 C70 H70 119.5
C71 C70 H70 119.5
C72 C71 C70 119.6(4)
C72 C71 C75 119.6(4)
C70 C71 C75 120.7(4)
C73 C72 C71 118.8(5)
C73 C72 H72 120.6
C71 C72 H72 120.6
C72 C73 C68 121.2(5)
C72 C73 C74 130.3(5)
C68 C73 C74 108.5(4)
N61 C74 C65 125.1(5)
N61 C74 C73 125.8(5)
C65 C74 C73 109.1(4)
C80 C75 C76 119.0(4)
C80 C75 C71 120.6(4)
C76 C75 C71 120.4(4)
C77 C76 C75 120.1(5)
C77 C76 H76 120
C75 C76 H76 120
C78 C77 C76 120.2(5)
C78 C77 H77 119.9
C76 C77 H77 119.9
C77 C78 C79 119.3(5)
C77 C78 H78 120.4
C79 C78 H78 120.4
C80 C79 C78 120.9(5)
C80 C79 H79 119.5
C78 C79 H79 119.5
C79 C80 C75 120.5(5)
C79 C80 H80 119.7
C75 C80 H80 119.7

loop_
_geom_bond_atom_site_label_1
_geom_bond_atom_site_label_2
_geom_bond_distance
N1 C14 1.344(6)
N1 C2 1.361(7)
C2 C3 1.383(8)
C2 H2 0.95
C3 C4 1.386(8)
C3 H3 0.95
C4 C5 1.387(7)
C4 H4 0.95
C5 C14 1.405(7)
C5 C6 1.503(7)
C6 O7 1.216(6)
C6 C8 1.483(7)
C8 C9 1.383(7)
C8 C13 1.402(7)
C9 C10 1.396(7)
C9 H9 0.95
C10 C11 1.396(7)
C10 H10 0.95
C11 C12 1.410(7)
C11 C15 1.494(7)
C12 C13 1.395(7)
C12 H12 0.95
C13 C14 1.484(7)
C15 C20 1.397(7)
C15 C16 1.403(7)
C16 C17 1.392(7)
C16 H16 0.95
C17 C18 1.382(7)
C17 H17 0.95
C18 C19 1.372(7)
C18 H18 0.95
C19 C20 1.393(7)
C19 H19 0.95
C20 H20 0.95
N21 C34 1.327(6)
N21 C22 1.338(7)
C22 C23 1.380(8)
C22 H22 0.95
C23 C24 1.396(7)
C23 H23 0.95
C24 C25 1.387(7)
C24 H24 0.95
C25 C34 1.404(7)
C25 C26 1.497(7)
C26 O27 1.225(6)
C26 C28 1.495(7)
C28 C29 1.383(7)
C28 C33 1.406(7)
C29 C30 1.381(7)
C29 H29 0.95
C30 C31 1.399(7)
C30 H30 0.95
C31 C32 1.407(7)
C31 C35 1.492(7)
C32 C33 1.362(7)
C32 H32 0.95
C33 C34 1.493(7)
C35 C36 1.398(7)
C35 C40 1.399(7)
C36 C37 1.388(7)
C36 H36 0.95
C37 C38 1.372(7)
C37 H37 0.95
C38 C39 1.409(8)
C38 H38 0.95
C39 C40 1.394(7)
C39 H39 0.95
C40 H40 0.95
N41 C54 1.327(6)
N41 C42 1.361(7)
C42 C43 1.388(8)
C42 H42 0.95
C43 C44 1.391(8)
C43 H43 0.95
C44 C45 1.377(7)
C44 H44 0.95
C45 C54 1.401(7)
C45 C46 1.508(8)
C46 O47 1.211(6)
C46 C48 1.488(7)
C48 C49 1.366(7)
C48 C53 1.404(7)
C49 C50 1.398(7)
C49 H49 0.95
C50 C51 1.392(7)
C50 H50 0.95
C51 C52 1.419(7)
C51 C55 1.486(7)
C52 C53 1.381(7)
C52 H52 0.95
C53 C54 1.492(7)
C55 C60 1.398(7)
C55 C56 1.414(7)
C56 C57 1.392(7)
C56 H56 0.95
C57 C58 1.397(8)
C57 H57 0.95
C58 C59 1.375(7)
C58 H58 0.95
C59 C60 1.398(7)
C59 H59 0.95
C60 H60 0.95
N61 C74 1.341(7)
N61 C62 1.354(7)
C62 C63 1.392(8)
C62 H62 0.95
C63 C64 1.384(8)
C63 H63 0.95
C64 C65 1.375(7)
C64 H64 0.95
C65 C74 1.409(7)
C65 C66 1.492(8)
C66 O67 1.218(6)
C66 C68 1.498(7)
C68 C69 1.388(7)
C68 C73 1.397(7)
C69 C70 1.388(7)
C69 H69 0.95
C70 C71 1.417(7)
C70 H70 0.95
C71 C72 1.394(7)
C71 C75 1.492(7)
C72 C73 1.390(7)
C72 H72 0.95
C73 C74 1.473(7)
C75 C80 1.393(7)
C75 C76 1.408(7)
C76 C77 1.397(7)
C76 H76 0.95
C77 C78 1.391(8)
C77 H77 0.95
C78 C79 1.393(8)
C78 H78 0.95
C79 C80 1.379(7)
C79 H79 0.95
C80 H80 0.95

loop_
_geom_torsion_atom_site_label_1
_geom_torsion_atom_site_label_2
_geom_torsion_atom_site_label_3
_geom_torsion_atom_site_label_4
_geom_torsion
C14 N1 C2 C3 -1.1(8)
N1 C2 C3 C4 1.8(9)
C2 C3 C4 C5 -0.8(8)
C3 C4 C5 C14 -0.6(8)
C3 C4 C5 C6 -179.5(5)
C4 C5 C6 O7 -0.5(10)
C14 C5 C6 O7 -179.4(5)
C4 C5 C6 C8 179.3(6)
C14 C5 C6 C8 0.5(6)
O7 C6 C8 C9 1.1(10)
C5 C6 C8 C9 -178.7(5)
O7 C6 C8 C13 178.2(5)
C5 C6 C8 C13 -1.6(6)
C13 C8 C9 C10 1.3(8)
C6 C8 C9 C10 178.1(5)
C8 C9 C10 C11 -1.8(8)
C9 C10 C11 C12 1.3(8)
C9 C10 C11 C15 178.9(5)
C10 C11 C12 C13 -0.2(7)
C15 C11 C12 C13 -177.9(4)
C11 C12 C13 C8 -0.3(7)
C11 C12 C13 C14 -180.0(5)
C9 C8 C13 C12 -0.2(8)
C6 C8 C13 C12 -177.6(5)
C9 C8 C13 C14 179.5(5)
C6 C8 C13 C14 2.1(6)
C2 N1 C14 C5 -0.5(7)
C2 N1 C14 C13 179.1(5)
C4 C5 C14 N1 1.4(8)
C6 C5 C14 N1 -179.6(5)
C4 C5 C14 C13 -178.3(5)
C6 C5 C14 C13 0.8(6)
C12 C13 C14 N1 -1.7(9)
C8 C13 C14 N1 178.5(5)
C12 C13 C14 C5 177.9(5)
C8 C13 C14 C5 -1.9(6)
C10 C11 C15 C20 152.1(5)
C12 C11 C15 C20 -30.3(7)
C10 C11 C15 C16 -28.3(7)
C12 C11 C15 C16 149.3(5)
C20 C15 C16 C17 1.4(7)
C11 C15 C16 C17 -178.1(4)
C15 C16 C17 C18 -0.4(7)
C16 C17 C18 C19 -1.2(8)
C17 C18 C19 C20 1.6(8)
C18 C19 C20 C15 -0.5(7)
C16 C15 C20 C19 -1.0(7)
C11 C15 C20 C19 178.6(4)
C34 N21 C22 C23 -1.0(8)
N21 C22 C23 C24 0.7(9)
C22 C23 C24 C25 0.1(8)
C23 C24 C25 C34 -0.5(8)
C23 C24 C25 C26 -178.8(5)
C24 C25 C26 O27 -0.2(10)
C34 C25 C26 O27 -178.7(5)
C24 C25 C26 C28 178.1(6)
C34 C25 C26 C28 -0.4(6)
O27 C26 C28 C29 -1.7(10)
C25 C26 C28 C29 -179.9(5)
O27 C26 C28 C33 179.1(6)
C25 C26 C28 C33 0.8(6)
C33 C28 C29 C30 -0.7(7)
C26 C28 C29 C30 -179.9(5)
C28 C29 C30 C31 0.5(8)
C29 C30 C31 C32 -0.1(8)
C29 C30 C31 C35 -178.7(5)
C30 C31 C32 C33 -0.1(7)
C35 C31 C32 C33 178.5(4)
C31 C32 C33 C28 -0.2(7)
C31 C32 C33 C34 -179.1(5)
C29 C28 C33 C32 0.6(7)
C26 C28 C33 C32 179.9(5)
C29 C28 C33 C34 179.7(5)
C26 C28 C33 C34 -0.9(5)
C22 N21 C34 C25 0.6(8)
C22 N21 C34 C33 179.3(5)
C24 C25 C34 N21 0.1(8)
C26 C25 C34 N21 178.8(5)
C24 C25 C34 C33 -178.8(5)
C26 C25 C34 C33 -0.1(6)
C32 C33 C34 N21 0.8(9)
C28 C33 C34 N21 -178.2(5)
C32 C33 C34 C25 179.7(5)
C28 C33 C34 C25 0.7(6)
C30 C31 C35 C36 -150.8(5)
C32 C31 C35 C36 30.7(7)
C30 C31 C35 C40 30.8(7)
C32 C31 C35 C40 -147.7(5)
C40 C35 C36 C37 0.5(7)
C31 C35 C36 C37 -177.9(5)
C35 C36 C37 C38 0.0(8)
C36 C37 C38 C39 -0.5(8)
C37 C38 C39 C40 0.5(8)
C38 C39 C40 C35 0.0(8)
C36 C35 C40 C39 -0.5(7)
C31 C35 C40 C39 177.9(5)
C54 N41 C42 C43 1.0(8)
N41 C42 C43 C44 -1.4(9)
C42 C43 C44 C45 0.6(8)
C43 C44 C45 C54 0.4(8)
C43 C44 C45 C46 179.3(5)
C44 C45 C46 O47 1.3(10)
C54 C45 C46 O47 -179.7(5)
C44 C45 C46 C48 -179.2(6)
C54 C45 C46 C48 -0.2(6)
O47 C46 C48 C49 -2.4(10)
C45 C46 C48 C49 178.1(5)
O47 C46 C48 C53 -179.9(5)
C45 C46 C48 C53 0.6(6)
C53 C48 C49 C50 -1.5(8)
C46 C48 C49 C50 -178.7(5)
C48 C49 C50 C51 1.3(8)
C49 C50 C51 C52 -0.3(8)
C49 C50 C51 C55 177.7(5)
C50 C51 C52 C53 -0.4(7)
C55 C51 C52 C53 -178.4(4)
C51 C52 C53 C48 0.2(7)
C51 C52 C53 C54 179.3(5)
C49 C48 C53 C52 0.8(8)
C46 C48 C53 C52 178.6(4)
C49 C48 C53 C54 -178.6(5)
C46 C48 C53 C54 -0.8(6)
C42 N41 C54 C45 0.1(7)
C42 N41 C54 C53 -179.5(5)
C44 C45 C54 N41 -0.8(8)
C46 C45 C54 N41 -180.0(5)
C44 C45 C54 C53 178.9(5)
C46 C45 C54 C53 -0.3(6)
C52 C53 C54 N41 1.1(9)
C48 C53 C54 N41 -179.7(5)
C52 C53 C54 C45 -178.6(5)
C48 C53 C54 C45 0.7(6)
C50 C51 C55 C60 -27.2(7)
C52 C51 C55 C60 150.8(5)
C50 C51 C55 C56 152.6(5)
C52 C51 C55 C56 -29.3(7)
C60 C55 C56 C57 -1.8(7)
C51 C55 C56 C57 178.3(5)
C55 C56 C57 C58 0.4(8)
C56 C57 C58 C59 0.8(8)
C57 C58 C59 C60 -0.5(8)
C56 C55 C60 C59 2.1(8)
C51 C55 C60 C59 -178.0(5)
C58 C59 C60 C55 -1.0(8)
C74 N61 C62 C63 1.1(8)
N61 C62 C63 C64 -1.7(9)
C62 C63 C64 C65 1.3(8)
C63 C64 C65 C74 -0.6(8)
C63 C64 C65 C66 178.6(6)
C64 C65 C66 O67 -0.6(10)
C74 C65 C66 O67 178.7(5)
C64 C65 C66 C68 -179.3(6)
C74 C65 C66 C68 0.0(6)
O67 C66 C68 C69 1.6(10)
C65 C66 C68 C69 -179.8(5)
O67 C66 C68 C73 -178.1(6)
C65 C66 C68 C73 0.6(6)
C73 C68 C69 C70 0.9(8)
C66 C68 C69 C70 -178.6(5)
C68 C69 C70 C71 -0.2(8)
C69 C70 C71 C72 -0.7(8)
C69 C70 C71 C75 -178.9(5)
C70 C71 C72 C73 0.8(7)
C75 C71 C72 C73 179.1(4)
C71 C72 C73 C68 -0.1(8)
C71 C72 C73 C74 179.7(5)
C69 C68 C73 C72 -0.8(8)
C66 C68 C73 C72 178.8(5)
C69 C68 C73 C74 179.4(5)
C66 C68 C73 C74 -0.9(6)
C62 N61 C74 C65 -0.3(8)
C62 N61 C74 C73 -178.9(5)
C64 C65 C74 N61 0.0(8)
C66 C65 C74 N61 -179.4(5)
C64 C65 C74 C73 178.8(5)
C66 C65 C74 C73 -0.6(6)
C72 C73 C74 N61 0.0(9)
C68 C73 C74 N61 179.7(5)
C72 C73 C74 C65 -178.8(5)
C68 C73 C74 C65 0.9(6)
C72 C71 C75 C80 -150.2(5)
C70 C71 C75 C80 28.1(7)
C72 C71 C75 C76 29.1(7)
C70 C71 C75 C76 -152.6(5)
C80 C75 C76 C77 0.8(7)
C71 C75 C76 C77 -178.5(5)
C75 C76 C77 C78 0.0(8)
C76 C77 C78 C79 -0.4(8)
C77 C78 C79 C80 -0.1(8)
C78 C79 C80 C75 0.9(8)
C76 C75 C80 C79 -1.3(7)
C71 C75 C80 C79 178.1(5)
